data_2235123
loop_
_publ_author_name
'Zhou, Benhua'
'Liu, Hongxia'

_publ_section_title
;
 Tetrakis(4-chloroanilinium) hexachloridostannate(IV) dichloride
;
_journal_coeditor_code KP2409
_journal_issue 6
_journal_name_full 'Acta Crystallographica Section E'
_journal_page_first m782
_journal_paper_doi 10.1107/S1600536812021666
_journal_volume 68
_journal_year 2012
_chemical_formula_iupac '(C6 H7 Cl N)4 [Sn Cl6] Cl2'
_chemical_formula_moiety '4(C6 H7 Cl N +), Cl6 Sn 2-, 2(Cl -)'
_chemical_formula_sum 'C24 H28 Cl12 N4 Sn'
_chemical_formula_weight 916.59
_chemical_name_systematic
;
Tetrakis(4-chloroanilinium) hexachloridostannate(IV) dichloride
;
_space_group_IT_number 15
_symmetry_cell_setting monoclinic
_symmetry_space_group_name_Hall '-C 2yc'
_symmetry_space_group_name_H-M 'C 1 2/c 1'
_atom_sites_solution_hydrogens geom
_atom_sites_solution_primary direct
_atom_sites_solution_secondary difmap
_audit_creation_method SHELXL-97
_cell_angle_alpha 90.00
_cell_angle_beta 125.03(3)
_cell_angle_gamma 90.00
_cell_formula_units_Z 4
_cell_length_a 27.855(6)
_cell_length_b 7.2061(14)
_cell_length_c 21.895(4)
_cell_measurement_reflns_used 4122
_cell_measurement_temperature 293(2)
_cell_measurement_theta_max 27.48
_cell_measurement_theta_min 3.35
_cell_volume 3598.8(18)
_computing_cell_refinement 'CrystalClear (Rigaku, 2005)'
_computing_data_collection 'CrystalClear (Rigaku, 2005)'
_computing_data_reduction 'CrystalClear (Rigaku, 2005)'
_computing_molecular_graphics 'DIAMOND (Brandenburg & Putz, 2005)'
_computing_publication_material 'SHELXL97 (Sheldrick, 2008)'
_computing_structure_refinement 'SHELXL97 (Sheldrick, 2008)'
_computing_structure_solution 'SHELXS97 (Sheldrick, 2008)'
_diffrn_ambient_temperature 293(2)
_diffrn_detector_area_resol_mean 13.6612
_diffrn_measured_fraction_theta_full 0.998
_diffrn_measured_fraction_theta_max 0.998
_diffrn_measurement_device_type 'Rigaku SCXmini'
_diffrn_measurement_method CCD_Profile_fitting
_diffrn_radiation_monochromator graphite
_diffrn_radiation_source 'fine-focus sealed tube'
_diffrn_radiation_type MoK\a
_diffrn_radiation_wavelength 0.71073
_diffrn_reflns_av_R_equivalents 0.0305
_diffrn_reflns_av_sigmaI/netI 0.0251
_diffrn_reflns_limit_h_max 35
_diffrn_reflns_limit_h_min -36
_diffrn_reflns_limit_k_max 9
_diffrn_reflns_limit_k_min -9
_diffrn_reflns_limit_l_max 28
_diffrn_reflns_limit_l_min -28
_diffrn_reflns_number 17870
_diffrn_reflns_theta_full 27.48
_diffrn_reflns_theta_max 27.48
_diffrn_reflns_theta_min 3.35
_exptl_absorpt_coefficient_mu 1.625
_exptl_absorpt_correction_T_max 0.730
_exptl_absorpt_correction_T_min 0.715
_exptl_absorpt_correction_type multi-scan
_exptl_absorpt_process_details '(CrystalClear; Rigaku, 2005)'
_exptl_crystal_colour Colourless
_exptl_crystal_density_diffrn 1.692
_exptl_crystal_density_method 'not measured'
_exptl_crystal_description Prism
_exptl_crystal_F_000 1816
_exptl_crystal_size_max 0.2000
_exptl_crystal_size_mid 0.2000
_exptl_crystal_size_min 0.2000
_refine_diff_density_max 0.442
_refine_diff_density_min -0.461
_refine_ls_extinction_method none
_refine_ls_goodness_of_fit_ref 1.096
_refine_ls_hydrogen_treatment constr
_refine_ls_matrix_type full
_refine_ls_number_parameters 188
_refine_ls_number_reflns 4122
_refine_ls_number_restraints 0
_refine_ls_restrained_S_all 1.096
_refine_ls_R_factor_all 0.0367
_refine_ls_R_factor_gt 0.0297
_refine_ls_shift/su_max 0.002
_refine_ls_shift/su_mean 0.000
_refine_ls_structure_factor_coef Fsqd
_refine_ls_weighting_details 'calc w=1/[\s^2^(Fo^2^)+(0.0236P)^2^+4.0429P] where P=(Fo^2^+2Fc^2^)/3'
_refine_ls_weighting_scheme calc
_refine_ls_wR_factor_gt 0.0646
_refine_ls_wR_factor_ref 0.0671
_reflns_number_gt 3581
_reflns_number_total 4122
_reflns_threshold_expression I>2sigma(I)
_cod_data_source_file kp2409.cif
_cod_data_source_block I
_cod_original_sg_symbol_H-M 'C 2/c'
_cod_database_code 2235123
_cod_database_fobs_code 2235123

loop_
_symmetry_equiv_pos_as_xyz
'x, y, z'
'-x, y, -z+1/2'
'x+1/2, y+1/2, z'
'-x+1/2, y+1/2, -z+1/2'
'-x, -y, -z'
'x, -y, z-1/2'
'-x+1/2, -y+1/2, -z'
'x+1/2, -y+1/2, z-1/2'

loop_
_atom_site_type_symbol
_atom_site_label
_atom_site_fract_x
_atom_site_fract_y
_atom_site_fract_z
_atom_site_U_iso_or_equiv
_atom_site_adp_type
_atom_site_calc_flag
_atom_site_refinement_flags
_atom_site_occupancy
_atom_site_symmetry_multiplicity
C C1 0.12061(12) 0.1500(4) 0.12876(15) 0.0503(6) Uani d . 1 1
C C2 0.13487(13) 0.0639(4) 0.08532(16) 0.0540(7) Uani d . 1 1
H H2 0.1066 -0.0001 0.0425 0.065 Uiso calc R 1 1
C C3 0.19188(13) 0.0738(4) 0.10633(16) 0.0535(7) Uani d . 1 1
H H3 0.2025 0.0155 0.0779 0.064 Uiso calc R 1 1
C C4 0.23257(12) 0.1696(4) 0.16906(17) 0.0507(7) Uani d . 1 1
C C5 0.21803(13) 0.2551(5) 0.21162(17) 0.0632(8) Uani d . 1 1
H H5 0.2463 0.3194 0.2544 0.076 Uiso calc R 1 1
C C6 0.16093(14) 0.2459(5) 0.19102(17) 0.0661(9) Uani d . 1 1
H H6 0.1503 0.3047 0.2195 0.079 Uiso calc R 1 1
C C7 0.39010(11) 0.0792(3) 0.05568(13) 0.0401(5) Uani d . 1 1
C C8 0.38139(12) -0.0100(3) -0.00526(14) 0.0470(6) Uani d . 1 1
H H8 0.4121 -0.0253 -0.0103 0.056 Uiso calc R 1 1
C C9 0.32612(14) -0.0767(4) -0.05904(15) 0.0556(7) Uani d . 1 1
H H9 0.3192 -0.1366 -0.1010 0.067 Uiso calc R 1 1
C C10 0.28179(12) -0.0544(4) -0.05054(16) 0.0554(7) Uani d . 1 1
C C11 0.29063(13) 0.0384(5) 0.00988(18) 0.0634(8) Uani d . 1 1
H H11 0.2597 0.0554 0.0144 0.076 Uiso calc R 1 1
C C12 0.34538(13) 0.1062(4) 0.06368(16) 0.0559(7) Uani d . 1 1
H H12 0.3519 0.1694 0.1049 0.067 Uiso calc R 1 1
Cl Cl1 0.21316(4) -0.14614(15) -0.11590(6) 0.0983(3) Uani d . 1 1
Cl Cl2 0.30443(4) 0.17986(14) 0.19641(6) 0.0843(3) Uani d . 1 1
Cl Cl3 0.94108(3) 0.11974(9) 0.11503(3) 0.04947(16) Uani d . 1 1
Cl Cl4 1.06231(3) -0.11341(9) 0.25190(4) 0.04712(15) Uani d . 1 1
Cl Cl5 1.06027(3) 0.36499(8) 0.24919(4) 0.04846(15) Uani d . 1 1
Cl Cl6 0.02508(4) 0.72478(14) 0.05762(5) 0.0808(3) Uani d . 1 1
N N1 0.05994(11) 0.1377(4) 0.10653(15) 0.0707(8) Uani d . 1 1
H H1A 0.0577 0.1853 0.1423 0.106 Uiso calc R 1 1
H H1B 0.0488 0.0193 0.0993 0.106 Uiso calc R 1 1
H H1C 0.0365 0.2010 0.0645 0.106 Uiso calc R 1 1
N N2 0.44908(10) 0.1413(3) 0.11539(12) 0.0525(5) Uani d . 1 1
H H2A 0.4466 0.2420 0.1370 0.079 Uiso calc R 1 1
H H2B 0.4692 0.1682 0.0964 0.079 Uiso calc R 1 1
H H2C 0.4674 0.0515 0.1492 0.079 Uiso calc R 1 1
Sn Sn1 1.0000 0.12149(3) 0.2500 0.03220(7) Uani d S 1 2

loop_
_atom_site_aniso_label
_atom_site_aniso_U_11
_atom_site_aniso_U_22
_atom_site_aniso_U_33
_atom_site_aniso_U_12
_atom_site_aniso_U_13
_atom_site_aniso_U_23
C1 0.0478(15) 0.0652(17) 0.0503(15) -0.0127(13) 0.0353(13) -0.0134(13)
C2 0.0628(18) 0.0596(17) 0.0540(16) -0.0140(14) 0.0419(15) -0.0158(13)
C3 0.0664(18) 0.0497(15) 0.0680(18) -0.0019(13) 0.0524(17) -0.0038(13)
C4 0.0492(15) 0.0470(15) 0.0678(18) 0.0016(12) 0.0405(15) 0.0108(13)
C5 0.0535(17) 0.075(2) 0.0566(17) -0.0164(15) 0.0292(15) -0.0175(15)
C6 0.0631(19) 0.086(2) 0.0632(19) -0.0188(17) 0.0446(17) -0.0322(17)
C7 0.0448(13) 0.0332(12) 0.0393(12) 0.0021(10) 0.0223(11) 0.0041(9)
C8 0.0551(16) 0.0395(13) 0.0508(15) 0.0061(11) 0.0329(13) 0.0027(11)
C9 0.072(2) 0.0416(14) 0.0429(14) -0.0030(13) 0.0270(15) -0.0031(11)
C10 0.0507(16) 0.0471(15) 0.0483(15) -0.0062(12) 0.0167(13) 0.0083(12)
C11 0.0526(17) 0.074(2) 0.071(2) 0.0020(15) 0.0404(17) 0.0082(17)
C12 0.0602(18) 0.0636(18) 0.0546(16) 0.0014(14) 0.0392(15) -0.0034(14)
Cl1 0.0635(5) 0.0962(7) 0.0859(7) -0.0256(5) 0.0140(5) 0.0026(5)
Cl2 0.0541(5) 0.0922(6) 0.1164(8) 0.0013(4) 0.0548(5) 0.0153(6)
Cl3 0.0565(4) 0.0537(4) 0.0338(3) 0.0105(3) 0.0233(3) 0.0055(3)
Cl4 0.0442(3) 0.0433(3) 0.0505(3) 0.0109(3) 0.0252(3) -0.0019(3)
Cl5 0.0575(4) 0.0401(3) 0.0623(4) -0.0089(3) 0.0428(3) -0.0001(3)
Cl6 0.0672(5) 0.1076(7) 0.0878(6) -0.0289(5) 0.0563(5) -0.0438(5)
N1 0.0547(15) 0.110(2) 0.0647(16) -0.0254(14) 0.0443(14) -0.0329(15)
N2 0.0499(13) 0.0521(13) 0.0477(12) 0.0004(10) 0.0234(11) -0.0010(10)
Sn1 0.04091(13) 0.02673(11) 0.03437(12) 0.000 0.02476(10) 0.000

loop_
_atom_type_symbol
_atom_type_description
_atom_type_scat_dispersion_real
_atom_type_scat_dispersion_imag
_atom_type_scat_source
C C 0.0033 0.0016 'International Tables Vol C Tables 4.2.6.8 and 6.1.1.4'
H H 0.0000 0.0000 'International Tables Vol C Tables 4.2.6.8 and 6.1.1.4'
Cl Cl 0.1484 0.1585 'International Tables Vol C Tables 4.2.6.8 and 6.1.1.4'
N N 0.0061 0.0033 'International Tables Vol C Tables 4.2.6.8 and 6.1.1.4'
O O 0.0106 0.0060 'International Tables Vol C Tables 4.2.6.8 and 6.1.1.4'
Sn Sn -0.6537 1.4246 'International Tables Vol C Tables 4.2.6.8 and 6.1.1.4'

loop_
_geom_angle_atom_site_label_1
_geom_angle_atom_site_label_2
_geom_angle_atom_site_label_3
_geom_angle_site_symmetry_1
_geom_angle_site_symmetry_3
_geom_angle
C6 C1 C2 . . 121.7(3)
C6 C1 N1 . . 119.7(2)
C2 C1 N1 . . 118.6(2)
C1 C2 C3 . . 118.8(3)
C1 C2 H2 . . 120.6
C3 C2 H2 . . 120.6
C4 C3 C2 . . 119.6(3)
C4 C3 H3 . . 120.2
C2 C3 H3 . . 120.2
C5 C4 C3 . . 121.2(3)
C5 C4 Cl2 . . 119.0(2)
C3 C4 Cl2 . . 119.9(2)
C4 C5 C6 . . 119.6(3)
C4 C5 H5 . . 120.2
C6 C5 H5 . . 120.2
C1 C6 C5 . . 119.1(3)
C1 C6 H6 . . 120.5
C5 C6 H6 . . 120.5
C12 C7 C8 . . 121.7(2)
C12 C7 N2 . . 118.7(2)
C8 C7 N2 . . 119.6(2)
C7 C8 C9 . . 118.7(3)
C7 C8 H8 . . 120.6
C9 C8 H8 . . 120.6
C10 C9 C8 . . 119.9(3)
C10 C9 H9 . . 120.1
C8 C9 H9 . . 120.1
C9 C10 C11 . . 121.0(3)
C9 C10 Cl1 . . 120.0(2)
C11 C10 Cl1 . . 119.0(3)
C10 C11 C12 . . 119.7(3)
C10 C11 H11 . . 120.1
C12 C11 H11 . . 120.1
C7 C12 C11 . . 118.9(3)
C7 C12 H12 . . 120.5
C11 C12 H12 . . 120.5
C1 N1 H1A . . 109.5
C1 N1 H1B . . 109.5
H1A N1 H1B . . 109.5
C1 N1 H1C . . 109.5
H1A N1 H1C . . 109.5
H1B N1 H1C . . 109.5
C7 N2 H2A . . 109.5
C7 N2 H2B . . 109.5
H2A N2 H2B . . 109.5
C7 N2 H2C . . 109.5
H2A N2 H2C . . 109.5
H2B N2 H2C . . 109.5
Cl4 Sn1 Cl4 2_755 . 90.65(4)
Cl4 Sn1 Cl3 2_755 . 89.91(3)
Cl4 Sn1 Cl3 . . 89.67(3)
Cl4 Sn1 Cl3 2_755 2_755 89.67(3)
Cl4 Sn1 Cl3 . 2_755 89.91(3)
Cl3 Sn1 Cl3 . 2_755 179.40(3)
Cl4 Sn1 Cl5 2_755 . 178.18(2)
Cl4 Sn1 Cl5 . . 90.77(3)
Cl3 Sn1 Cl5 . . 88.97(3)
Cl3 Sn1 Cl5 2_755 . 91.46(3)
Cl4 Sn1 Cl5 2_755 2_755 90.77(3)
Cl4 Sn1 Cl5 . 2_755 178.18(2)
Cl3 Sn1 Cl5 . 2_755 91.46(3)
Cl3 Sn1 Cl5 2_755 2_755 88.97(3)
Cl5 Sn1 Cl5 . 2_755 87.82(4)

loop_
_geom_bond_atom_site_label_1
_geom_bond_atom_site_label_2
_geom_bond_site_symmetry_2
_geom_bond_distance
_geom_bond_publ_flag
C1 C6 . 1.356(4) ?
C1 C2 . 1.372(4) ?
C1 N1 . 1.468(3) ?
C2 C3 . 1.378(4) ?
C2 H2 . 0.9300 ?
C3 C4 . 1.364(4) ?
C3 H3 . 0.9300 ?
C4 C5 . 1.359(4) ?
C4 Cl2 . 1.731(3) ?
C5 C6 . 1.383(4) ?
C5 H5 . 0.9300 ?
C6 H6 . 0.9300 ?
C7 C12 . 1.368(4) ?
C7 C8 . 1.371(3) ?
C7 N2 . 1.464(3) ?
C8 C9 . 1.381(4) ?
C8 H8 . 0.9300 ?
C9 C10 . 1.360(4) ?
C9 H9 . 0.9300 ?
C10 C11 . 1.373(4) ?
C10 Cl1 . 1.732(3) ?
C11 C12 . 1.374(4) ?
C11 H11 . 0.9300 ?
C12 H12 . 0.9300 ?
Cl3 Sn1 . 2.4205(11) yes
Cl4 Sn1 . 2.4076(7) yes
Cl5 Sn1 . 2.4356(7) yes
N1 H1A . 0.8900 ?
N1 H1B . 0.8900 ?
N1 H1C . 0.8900 ?
N2 H2A . 0.8900 ?
N2 H2B . 0.8900 ?
N2 H2C . 0.8900 ?
Sn1 Cl4 2_755 2.4076(7) ?
Sn1 Cl3 2_755 2.4205(11) ?
Sn1 Cl5 2_755 2.4356(7) ?

loop_
_geom_hbond_atom_site_label_D
_geom_hbond_atom_site_label_H
_geom_hbond_atom_site_label_A
_geom_hbond_site_symmetry_A
_geom_hbond_distance_DH
_geom_hbond_distance_HA
_geom_hbond_distance_DA
_geom_hbond_angle_DHA
N1 H1A Cl5 1_455 0.89 2.64 3.522(2) 171.9
N1 H1A Cl3 1_455 0.89 2.98 3.424(2) 112.4
N1 H1B Cl6 1_545 0.89 2.25 3.123(3) 164.9
N1 H1C Cl6 5_565 0.89 2.26 3.120(3) 162.3
N2 H2A Cl3 3_455 0.89 2.75 3.455(2) 136.6
N2 H2A Cl4 4_655 0.89 2.79 3.567(2) 147.4
N2 H2A Cl4 3_455 0.89 2.92 3.344(3) 111.4
N2 H2B Cl6 3_545 0.89 2.20 3.085(3) 175.3
N2 H2C Cl5 3_445 0.89 2.61 3.424(3) 153.1

loop_
_geom_torsion_atom_site_label_1
_geom_torsion_atom_site_label_2
_geom_torsion_atom_site_label_3
_geom_torsion_atom_site_label_4
_geom_torsion
C6 C1 C2 C3 0.8(5)
N1 C1 C2 C3 -179.5(3)
C1 C2 C3 C4 -0.5(4)
C2 C3 C4 C5 0.3(5)
C2 C3 C4 Cl2 179.1(2)
C3 C4 C5 C6 -0.3(5)
Cl2 C4 C5 C6 -179.1(3)
C2 C1 C6 C5 -0.8(5)
N1 C1 C6 C5 179.5(3)
C4 C5 C6 C1 0.5(5)
C12 C7 C8 C9 -1.1(4)
N2 C7 C8 C9 176.5(2)
C7 C8 C9 C10 -0.5(4)
C8 C9 C10 C11 1.9(4)
C8 C9 C10 Cl1 -177.3(2)
C9 C10 C11 C12 -1.6(5)
Cl1 C10 C11 C12 177.6(2)
C8 C7 C12 C11 1.4(4)
N2 C7 C12 C11 -176.2(3)
C10 C11 C12 C7 0.0(5)
